data_7238828
loop_
_publ_author_name
'Lin, Jian-Wen'
'Thanasekaran, Pounraj'
'Chang, Jing-Shang'
'Wu, Jing-Yun'
'Lai, Long-Li'
'Lu, Kuang-Lieh'

_publ_section_title
;
 Host--guest key--lock hydrogen-bonding interactions: a rare case in the
 design of a V-shaped polycarboxylate Ni(ii)-based chiral coordination
 polymer
;
_journal_issue 45
_journal_name_full CrystEngComm
_journal_page_first 9798
_journal_paper_doi 10.1039/c3ce41047a
_journal_volume 15
_journal_year 2013
_chemical_formula_sum 'C74 H80 N12 Ni3 O27'
_chemical_formula_weight 1745.63
_space_group_IT_number 2
_space_group_name_Hall '-P 1'
_space_group_name_H-M_alt 'P -1'
_symmetry_cell_setting triclinic
_symmetry_space_group_name_H-M 'P -1'
_atom_sites_solution_hydrogens geom
_atom_sites_solution_primary direct
_atom_sites_solution_secondary difmap
_audit_creation_method SHELXL-97
_cell_angle_alpha 94.012(2)
_cell_angle_beta 106.478(2)
_cell_angle_gamma 106.321(2)
_cell_formula_units_Z 2
_cell_length_a 13.0719(6)
_cell_length_b 15.3456(6)
_cell_length_c 21.2185(9)
_cell_measurement_reflns_used 5212
_cell_measurement_temperature 296(2)
_cell_measurement_theta_max 22.02
_cell_measurement_theta_min 2.20
_cell_volume 3864.9(3)
_computing_cell_refinement 'Bruker SAINT'
_computing_data_collection 'Bruker SMART'
_computing_data_reduction 'Bruker SAINT'
_computing_structure_refinement 'SHELXL-97 (Sheldrick, 1997)'
_computing_structure_solution 'SIR92 (Giacovazzo et al, 1993)'
_diffrn_ambient_temperature 296(2)
_diffrn_measured_fraction_theta_full 0.988
_diffrn_measured_fraction_theta_max 0.988
_diffrn_measurement_device_type 'CCD area detector'
_diffrn_measurement_method 'phi and omega scans'
_diffrn_radiation_monochromator graphite
_diffrn_radiation_source 'fine-focus sealed tube'
_diffrn_radiation_type MoK\a
_diffrn_radiation_wavelength 0.71073
_diffrn_reflns_av_R_equivalents 0.0728
_diffrn_reflns_av_sigmaI/netI 0.1051
_diffrn_reflns_limit_h_max 15
_diffrn_reflns_limit_h_min -14
_diffrn_reflns_limit_k_max 14
_diffrn_reflns_limit_k_min -18
_diffrn_reflns_limit_l_max 25
_diffrn_reflns_limit_l_min -25
_diffrn_reflns_number 49246
_diffrn_reflns_theta_full 25.02
_diffrn_reflns_theta_max 25.02
_diffrn_reflns_theta_min 1.01
_exptl_absorpt_coefficient_mu 0.814
_exptl_absorpt_correction_T_max 0.7452
_exptl_absorpt_correction_T_min 0.6710
_exptl_absorpt_correction_type multi-scan
_exptl_absorpt_process_details 'Bruker SADABS, 1996'
_exptl_crystal_colour blue
_exptl_crystal_density_diffrn 1.500
_exptl_crystal_density_method 'not measured'
_exptl_crystal_description plate
_exptl_crystal_F_000 1816
_exptl_crystal_size_max 0.12
_exptl_crystal_size_mid 0.08
_exptl_crystal_size_min 0.04
_refine_diff_density_max 5.387
_refine_diff_density_min -0.800
_refine_diff_density_rms 0.187
_refine_ls_extinction_method none
_refine_ls_goodness_of_fit_ref 0.985
_refine_ls_hydrogen_treatment constr
_refine_ls_matrix_type full
_refine_ls_number_parameters 1036
_refine_ls_number_reflns 13504
_refine_ls_number_restraints 4
_refine_ls_restrained_S_all 0.988
_refine_ls_R_factor_all 0.1691
_refine_ls_R_factor_gt 0.0976
_refine_ls_shift/su_max 0.001
_refine_ls_shift/su_mean 0.000
_refine_ls_structure_factor_coef Fsqd
_refine_ls_weighting_details 'calc w=1/[\s^2^(Fo^2^)+(0.1953P)^2^+0.0000P] where P=(Fo^2^+2Fc^2^)/3'
_refine_ls_weighting_scheme calc
_refine_ls_wR_factor_gt 0.2334
_refine_ls_wR_factor_ref 0.2976
_reflns_number_gt 7247
_reflns_number_total 13504
_reflns_threshold_expression >2sigma(I)
_cod_data_source_file c3ce41047a.txt
_cod_data_source_block cpd_2
_cod_depositor_comments
;
The following automatic conversions were performed:

data item '_symmetry_cell_setting' value 'Triclinic' was changed to
'triclinic' in accordance with the
/home/saulius/struct/COD-crude-data/automatic-downloads/DataCite-retrospective/RSC/depositions/lib/dictionaries/cif_core.dic
dictionary named 'cif_core.dic' version 2.4.2 last updated on
2011-04-26.

Automatic conversion script
Id: cif_fix_values 6909 2019-04-08 15:41:33Z antanas 
;
_cod_original_sg_symbol_H-M P-1
_cod_database_code 7238828
_refine_ls_special_details
;
Because of the relatively poor crystal quality and systematic errors, 
it is not possible to improve the large residual electron density and 
the slightly high R factors. 
;

loop_
_symmetry_equiv_pos_as_xyz
'x, y, z'
'-x, -y, -z'

loop_
_atom_site_label
_atom_site_type_symbol
_atom_site_fract_x
_atom_site_fract_y
_atom_site_fract_z
_atom_site_U_iso_or_equiv
_atom_site_adp_type
_atom_site_occupancy
_atom_site_symmetry_multiplicity
_atom_site_calc_flag
_atom_site_refinement_flags
_atom_site_disorder_assembly
_atom_site_disorder_group
Ni1 Ni -0.39326(7) 0.65098(6) -0.36032(4) 0.0228(3) Uani 1 1 d . . .
Ni2 Ni 0.39280(8) 0.83443(6) 0.35920(4) 0.0283(3) Uani 1 1 d . . .
Ni3 Ni 0.41688(9) 1.17284(6) 0.11005(5) 0.0356(3) Uani 1 1 d . . .
O1 O -0.8744(5) 0.1799(4) -0.3460(3) 0.0452(15) Uani 1 1 d . . .
O2 O -0.5504(5) 0.3599(3) -0.4355(3) 0.0385(14) Uani 1 1 d . . .
O3 O -0.6567(4) 0.4466(3) -0.4751(2) 0.0303(12) Uani 1 1 d . . .
O4 O -0.5102(4) 0.5493(3) -0.3388(2) 0.0264(11) Uani 1 1 d . . .
O5 O -0.6402(5) 0.6121(3) -0.3274(3) 0.0423(14) Uani 1 1 d . . .
O6 O -0.7262(7) 0.1812(6) -0.1030(3) 0.096(3) Uani 1 1 d . A .
O7A O -0.8650(11) 0.1053(9) -0.0681(6) 0.062(4) Uiso 0.55 1 d PD A 1
O7B O -0.8429(14) 0.0738(10) -0.0736(7) 0.060(4) Uiso 0.45 1 d PD A 2
O8 O -1.0458(7) -0.0031(5) -0.1091(3) 0.089(3) Uani 1 1 d . . .
H101 H -0.9670 0.0342 -0.0849 0.133 Uiso 1 1 d R . .
O9 O -1.1868(6) -0.0457(4) -0.2003(4) 0.0642(19) Uani 1 1 d . . .
O10 O 0.9073(5) 1.2946(4) 0.3566(3) 0.0548(17) Uani 1 1 d . . .
O11 O 0.5431(5) 1.1335(4) 0.4241(3) 0.0441(14) Uani 1 1 d . . .
O12 O 0.6443(5) 1.0503(3) 0.4773(2) 0.0399(13) Uani 1 1 d . . .
O13 O 0.5115(4) 0.9380(3) 0.3406(2) 0.0307(12) Uani 1 1 d . . .
O14 O 0.6333(5) 0.8705(4) 0.3202(3) 0.0447(14) Uani 1 1 d . . .
O15 O 0.5879(5) 1.2346(4) 0.1571(3) 0.0422(14) Uani 1 1 d . B .
O16A O 0.6218(9) 1.3367(7) 0.0904(5) 0.043(3) Uiso 0.57 1 d PD B 1
O16B O 0.6476(13) 1.3083(10) 0.0816(6) 0.047(4) Uiso 0.43 1 d PD B 2
O17A O 0.7869(12) 1.4554(9) 0.0808(6) 0.082(4) Uiso 0.60 1 d P C 1
H10A H 0.7361 1.4035 0.0717 0.122 Uiso 0.60 1 d PR C 1
O17B O 0.7490(13) 1.4847(11) 0.0956(7) 0.050(4) Uiso 0.40 1 d P D 2
H10B H 0.6988 1.4307 0.0886 0.076 Uiso 0.40 1 d PR D 2
O18A O 0.9605(12) 1.5102(10) 0.1258(7) 0.092(4) Uiso 0.60 1 d P C 1
O18B O 0.910(2) 1.5637(19) 0.1502(12) 0.129(9) Uiso 0.40 1 d P D 2
O19 O -0.4709(4) 0.7488(3) -0.3306(2) 0.0300(12) Uani 1 1 d . . .
H104 H -0.5417 0.7225 -0.3428 0.045 Uiso 1 1 d R . .
H103 H -0.4333 0.7519 -0.2938 0.045 Uiso 1 1 d R . .
O20 O -0.5113(4) 0.6279(3) -0.4525(2) 0.0279(11) Uani 1 1 d . . .
H105 H -0.5108 0.6321 -0.4921 0.042 Uiso 1 1 d R . .
H106 H -0.5595 0.5736 -0.4621 0.042 Uiso 1 1 d R . .
O21 O -0.3444(4) 0.5410(3) -0.3963(2) 0.0312(12) Uani 1 1 d . . .
H107 H -0.3257 0.5418 -0.4328 0.047 Uiso 1 1 d R . .
H108 H -0.4028 0.4923 -0.4047 0.047 Uiso 1 1 d R . .
O22 O 0.4643(4) 0.7358(3) 0.3346(2) 0.0357(13) Uani 1 1 d . . .
H109 H 0.5223 0.7695 0.3273 0.054 Uiso 1 1 d R . .
H110 H 0.4808 0.7008 0.3624 0.054 Uiso 1 1 d R . .
O23 O 0.5092(4) 0.8659(3) 0.4560(2) 0.0347(12) Uani 1 1 d . . .
H111 H 0.5450 0.9229 0.4599 0.052 Uiso 1 1 d R . .
H112 H 0.4834 0.8562 0.4880 0.052 Uiso 1 1 d R . .
O24 O 0.3406(4) 0.9473(3) 0.3885(2) 0.0385(13) Uani 1 1 d . . .
H113 H 0.3444 0.9516 0.4294 0.058 Uiso 1 1 d R . .
H114 H 0.2746 0.9436 0.3637 0.058 Uiso 1 1 d R . .
O25 O 0.3902(5) 1.1535(3) 0.2008(2) 0.0417(14) Uani 1 1 d . . .
H115 H 0.3347 1.1058 0.1973 0.063 Uiso 1 1 d R . .
H116 H 0.4496 1.1620 0.2276 0.063 Uiso 1 1 d R . .
O26 O 0.2420(5) 1.1072(4) 0.0645(3) 0.0560(16) Uani 1 1 d . . .
H117 H 0.1879 1.0786 0.0795 0.084 Uiso 1 1 d R . .
H118 H 0.2237 1.0801 0.0237 0.084 Uiso 1 1 d R . .
O27 O 0.4335(5) 1.1826(4) 0.0164(2) 0.0446(14) Uani 1 1 d . . .
H119 H 0.5011 1.2168 0.0229 0.067 Uiso 1 1 d R . .
H120 H 0.3901 1.1851 -0.0212 0.067 Uiso 1 1 d R . .
N1 N -0.0405(7) 0.7037(5) -0.0784(3) 0.064(2) Uani 1 1 d . . .
N2 N 0.0909(7) 0.7454(5) 0.0589(3) 0.053(2) Uani 1 1 d . . .
N3 N -0.2752(5) 0.6654(4) -0.2693(3) 0.0341(15) Uani 1 1 d . . .
N4 N 0.2863(5) 0.8071(4) 0.2615(3) 0.0365(16) Uani 1 1 d . . .
N5 N -0.0716(5) 0.9329(4) -0.4751(3) 0.0256(14) Uani 1 1 d . . .
N6 N -0.2826(5) 0.7449(4) -0.3944(3) 0.0266(14) Uani 1 1 d . . .
N7 N 0.4511(6) 0.7733(4) 0.1077(3) 0.0462(19) Uani 1 1 d . . .
N8 N 0.4252(7) 0.5833(4) 0.1152(3) 0.051(2) Uani 1 1 d . . .
N9 N 0.4441(6) 1.0453(4) 0.1046(3) 0.0421(17) Uani 1 1 d . . .
N10 N 0.3976(6) 0.3043(4) 0.1156(3) 0.0427(17) Uani 1 1 d . . .
N11 N 0.0701(6) 0.5693(6) 0.4785(5) 0.078(3) Uani 1 1 d . . .
N12 N 0.2784(6) 0.7454(4) 0.3927(3) 0.0361(16) Uani 1 1 d . . .
C1 C -0.8080(6) 0.2709(5) -0.3380(3) 0.0320(18) Uani 1 1 d . . .
C2 C -0.7464(6) 0.2870(5) -0.3817(3) 0.0281(17) Uani 1 1 d . . .
H2 H -0.7461 0.2381 -0.4101 0.034 Uiso 1 1 calc R . .
C3 C -0.6849(6) 0.3766(5) -0.3830(3) 0.0248(16) Uani 1 1 d . . .
C4 C -0.6831(6) 0.4495(5) -0.3391(3) 0.0247(16) Uani 1 1 d . . .
C5 C -0.7469(7) 0.4311(5) -0.2969(4) 0.039(2) Uani 1 1 d . . .
H5 H -0.7473 0.4796 -0.2682 0.047 Uiso 1 1 calc R . .
C6 C -0.8113(7) 0.3412(5) -0.2960(4) 0.039(2) Uani 1 1 d . . .
H6 H -0.8548 0.3297 -0.2678 0.047 Uiso 1 1 calc R . .
C7 C -0.6266(6) 0.3956(5) -0.4352(3) 0.0251(16) Uani 1 1 d . . .
C8 C -0.6074(6) 0.5452(5) -0.3352(3) 0.0286(17) Uani 1 1 d . . .
C9 C -0.9162(7) 0.1447(5) -0.2968(4) 0.036(2) Uani 1 1 d . . .
C10 C -0.8563(7) 0.1545(5) -0.2304(4) 0.041(2) Uani 1 1 d . . .
H10 H -0.7822 0.1929 -0.2151 0.049 Uiso 1 1 calc R . .
C11 C -0.9014(7) 0.1100(5) -0.1859(4) 0.039(2) Uani 1 1 d . A .
C12 C -1.0163(8) 0.0525(5) -0.2087(4) 0.043(2) Uani 1 1 d . . .
C13 C -1.0755(8) 0.0428(6) -0.2756(4) 0.050(2) Uani 1 1 d . . .
H13 H -1.1503 0.0057 -0.2912 0.059 Uiso 1 1 calc R . .
C14 C -1.0273(8) 0.0866(5) -0.3208(4) 0.046(2) Uani 1 1 d . . .
H14 H -1.0683 0.0773 -0.3657 0.055 Uiso 1 1 calc R . .
C15 C -0.8228(9) 0.1269(7) -0.1147(4) 0.057(3) Uani 1 1 d D . .
C16 C -1.0889(9) -0.0025(6) -0.1711(5) 0.048(2) Uani 1 1 d . . .
C17 C 0.8330(7) 1.2057(5) 0.3507(4) 0.038(2) Uani 1 1 d . . .
C18 C 0.7615(7) 1.1962(5) 0.3875(4) 0.040(2) Uani 1 1 d . . .
H18 H 0.7611 1.2471 0.4138 0.047 Uiso 1 1 calc R . .
C19 C 0.6884(6) 1.1084(5) 0.3850(3) 0.0298(17) Uani 1 1 d . . .
C20 C 0.6886(6) 1.0326(5) 0.3434(3) 0.0292(17) Uani 1 1 d . . .
C21 C 0.7646(7) 1.0469(6) 0.3085(4) 0.039(2) Uani 1 1 d . . .
H21 H 0.7674 0.9972 0.2820 0.047 Uiso 1 1 calc R . .
C22 C 0.8371(7) 1.1343(6) 0.3122(4) 0.045(2) Uani 1 1 d . . .
H22 H 0.8879 1.1432 0.2883 0.054 Uiso 1 1 calc R . .
C23 C 0.6183(7) 1.0959(5) 0.4316(4) 0.0357(19) Uani 1 1 d . . .
C24 C 0.6057(7) 0.9404(5) 0.3350(3) 0.0304(17) Uani 1 1 d . . .
C25 C 0.8900(7) 1.3357(6) 0.3006(4) 0.041(2) Uani 1 1 d . . .
C26 C 0.7876(7) 1.3033(5) 0.2493(4) 0.0389(19) Uani 1 1 d . . .
H26 H 0.7307 1.2534 0.2528 0.047 Uiso 1 1 calc R . .
C27 C 0.7703(7) 1.3452(5) 0.1928(4) 0.039(2) Uani 1 1 d . B .
C28 C 0.8567(9) 1.4213(6) 0.1894(4) 0.065(3) Uani 1 1 d . . .
C29 C 0.9571(9) 1.4513(7) 0.2439(5) 0.072(3) Uani 1 1 d . . .
H29 H 1.0144 1.5027 0.2428 0.086 Uiso 1 1 calc R . .
C30 C 0.9733(9) 1.4079(6) 0.2982(5) 0.062(3) Uani 1 1 d . . .
H30 H 1.0411 1.4283 0.3328 0.075 Uiso 1 1 calc R C .
C31 C 0.6549(8) 1.2990(6) 0.1419(4) 0.045(2) Uani 1 1 d D . .
C32A C 0.8735(17) 1.4652(12) 0.1307(9) 0.062(5) Uiso 0.60 1 d P C 1
C32B C 0.836(2) 1.4896(17) 0.1410(12) 0.052(6) Uiso 0.40 1 d P D 2
C33A C -0.0194(15) 0.6312(10) -0.0411(7) 0.044(4) Uiso 0.60 1 d P E 1
H33A H 0.0520 0.6230 -0.0402 0.053 Uiso 0.60 1 calc PR E 1
H33B H -0.0789 0.5732 -0.0598 0.053 Uiso 0.60 1 calc PR E 1
C34A C -0.0171(14) 0.6703(11) 0.0338(7) 0.051(4) Uiso 0.60 1 d P E 1
H34A H -0.0798 0.6932 0.0315 0.061 Uiso 0.60 1 calc PR E 1
H34B H -0.0191 0.6228 0.0617 0.061 Uiso 0.60 1 calc PR E 1
C35A C 0.0673(17) 0.8203(12) 0.0220(9) 0.057(5) Uiso 0.60 1 d P E 1
H35A H 0.1260 0.8787 0.0406 0.068 Uiso 0.60 1 calc PR E 1
H35B H -0.0047 0.8271 0.0210 0.068 Uiso 0.60 1 calc PR E 1
C36A C 0.0660(14) 0.7789(10) -0.0547(7) 0.049(4) Uiso 0.60 1 d P E 1
H36A H 0.0672 0.8255 -0.0833 0.059 Uiso 0.60 1 calc PR E 1
H36B H 0.1293 0.7564 -0.0518 0.059 Uiso 0.60 1 calc PR E 1
C33B C -0.062(2) 0.6355(15) -0.0333(11) 0.044(6) Uiso 0.40 1 d P E 2
H33C H -0.1290 0.6361 -0.0226 0.053 Uiso 0.40 1 calc PR E 2
H33D H -0.0758 0.5745 -0.0565 0.053 Uiso 0.40 1 calc PR E 2
C34B C 0.0262(19) 0.6527(13) 0.0251(10) 0.037(5) Uiso 0.40 1 d P E 2
H34C H 0.0789 0.6239 0.0159 0.044 Uiso 0.40 1 calc PR E 2
H34D H -0.0037 0.6201 0.0567 0.044 Uiso 0.40 1 calc PR E 2
C35B C 0.103(2) 0.8152(14) 0.0146(10) 0.032(5) Uiso 0.40 1 d P E 2
H35C H 0.1115 0.8738 0.0393 0.039 Uiso 0.40 1 calc PR E 2
H35D H 0.1727 0.8214 0.0047 0.039 Uiso 0.40 1 calc PR E 2
C36B C 0.021(3) 0.8009(19) -0.0430(14) 0.075(8) Uiso 0.40 1 d P E 2
H36C H 0.0533 0.8352 -0.0732 0.090 Uiso 0.40 1 calc PR E 2
H36D H -0.0337 0.8277 -0.0349 0.090 Uiso 0.40 1 calc PR E 2
C37 C -0.2622(7) 0.5937(6) -0.2368(4) 0.046(2) Uani 1 1 d . E .
H37 H -0.3079 0.5346 -0.2578 0.055 Uiso 1 1 calc R . .
C38 C -0.1869(7) 0.6031(6) -0.1760(4) 0.048(2) Uani 1 1 d . . .
H38 H -0.1836 0.5512 -0.1564 0.058 Uiso 1 1 calc R E .
C39 C -0.1142(8) 0.6889(6) -0.1424(4) 0.048(2) Uani 1 1 d . E .
C40 C -0.1253(8) 0.7611(6) -0.1768(4) 0.057(3) Uani 1 1 d . . .
H40 H -0.0783 0.8205 -0.1577 0.069 Uiso 1 1 calc R E .
C41 C -0.2031(7) 0.7472(6) -0.2379(4) 0.044(2) Uani 1 1 d . E .
H41 H -0.2060 0.7980 -0.2590 0.053 Uiso 1 1 calc R . .
C42 C 0.2179(7) 0.7213(6) 0.2312(4) 0.048(2) Uani 1 1 d . E .
H42 H 0.2162 0.6740 0.2564 0.057 Uiso 1 1 calc R . .
C43 C 0.1526(8) 0.7004(6) 0.1673(4) 0.060(3) Uani 1 1 d . . .
H43 H 0.1063 0.6402 0.1504 0.072 Uiso 1 1 calc R E .
C44 C 0.1526(7) 0.7664(6) 0.1260(4) 0.040(2) Uani 1 1 d . E .
C45 C 0.2228(7) 0.8553(6) 0.1567(4) 0.045(2) Uani 1 1 d . . .
H45 H 0.2268 0.9035 0.1324 0.054 Uiso 1 1 calc R E .
C46 C 0.2856(7) 0.8714(6) 0.2228(4) 0.040(2) Uani 1 1 d . E .
H46 H 0.3307 0.9313 0.2418 0.047 Uiso 1 1 calc R . .
C47 C 0.0297(6) 0.9194(5) -0.4830(4) 0.0283(17) Uani 1 1 d . . .
H47A H 0.0118 0.8829 -0.5262 0.034 Uiso 1 1 calc R . .
H47B H 0.0596 0.8860 -0.4490 0.034 Uiso 1 1 calc R . .
C48 C 0.1184(6) 1.0118(5) -0.4774(4) 0.0316(18) Uani 1 1 d . . .
H48A H 0.1435 1.0451 -0.4324 0.038 Uiso 1 1 calc R . .
H48B H 0.1828 1.0012 -0.4867 0.038 Uiso 1 1 calc R . .
C49 C -0.1842(6) 0.7367(5) -0.3974(4) 0.0366(19) Uani 1 1 d . . .
H49 H -0.1623 0.6884 -0.3800 0.044 Uiso 1 1 calc R . .
C50 C -0.1145(6) 0.7947(5) -0.4243(4) 0.037(2) Uani 1 1 d . . .
H50 H -0.0489 0.7835 -0.4260 0.045 Uiso 1 1 calc R . .
C51 C -0.1398(6) 0.8705(5) -0.4494(3) 0.0274(17) Uani 1 1 d . . .
C52 C -0.2427(7) 0.8776(5) -0.4477(4) 0.038(2) Uani 1 1 d . . .
H52 H -0.2674 0.9244 -0.4658 0.046 Uiso 1 1 calc R . .
C53 C -0.3083(7) 0.8168(5) -0.4199(4) 0.0349(19) Uani 1 1 d . . .
H53 H -0.3751 0.8256 -0.4185 0.042 Uiso 1 1 calc R . .
C54 C 0.3563(8) 0.7007(6) 0.0618(4) 0.055(3) Uani 1 1 d . . .
H54A H 0.3334 0.7211 0.0193 0.066 Uiso 1 1 calc R . .
H54B H 0.2934 0.6881 0.0792 0.066 Uiso 1 1 calc R . .
C55 C 0.3856(10) 0.6149(6) 0.0518(4) 0.070(3) Uani 1 1 d . . .
H55A H 0.3201 0.5671 0.0224 0.084 Uiso 1 1 calc R . .
H55B H 0.4439 0.6261 0.0307 0.084 Uiso 1 1 calc R . .
C56 C 0.5181(9) 0.6545(6) 0.1627(5) 0.068(3) Uani 1 1 d . . .
H56A H 0.5841 0.6638 0.1485 0.082 Uiso 1 1 calc R . .
H56B H 0.5344 0.6341 0.2057 0.082 Uiso 1 1 calc R . .
C57 C 0.4948(9) 0.7444(6) 0.1704(4) 0.055(3) Uani 1 1 d . . .
H57A H 0.4413 0.7388 0.1947 0.066 Uiso 1 1 calc R . .
H57B H 0.5639 0.7915 0.1967 0.066 Uiso 1 1 calc R . .
C58 C 0.3969(8) 0.9812(5) 0.0504(4) 0.046(2) Uani 1 1 d . . .
H58 H 0.3605 0.9980 0.0110 0.056 Uiso 1 1 calc R . .
C59 C 0.3981(8) 0.8924(5) 0.0484(4) 0.046(2) Uani 1 1 d . . .
H59 H 0.3628 0.8511 0.0087 0.055 Uiso 1 1 calc R . .
C60 C 0.4522(7) 0.8635(5) 0.1058(4) 0.037(2) Uani 1 1 d . . .
C61 C 0.5121(8) 0.9328(6) 0.1605(4) 0.047(2) Uani 1 1 d . . .
H61 H 0.5571 0.9203 0.1990 0.056 Uiso 1 1 calc R . .
C62 C 0.5043(8) 1.0190(5) 0.1571(4) 0.048(2) Uani 1 1 d . . .
H62 H 0.5447 1.0634 0.1948 0.058 Uiso 1 1 calc R . .
C63 C 0.4587(8) 0.3675(5) 0.1687(4) 0.044(2) Uani 1 1 d . . .
H63 H 0.4954 0.3484 0.2070 0.052 Uiso 1 1 calc R . .
C64 C 0.4710(8) 0.4593(5) 0.1705(4) 0.048(2) Uani 1 1 d . . .
H64 H 0.5155 0.5003 0.2094 0.058 Uiso 1 1 calc R . .
C65 C 0.4183(7) 0.4921(5) 0.1153(4) 0.041(2) Uani 1 1 d . . .
C66 C 0.3522(7) 0.4243(5) 0.0588(4) 0.045(2) Uani 1 1 d . . .
H66 H 0.3140 0.4408 0.0197 0.054 Uiso 1 1 calc R . .
C67 C 0.3451(8) 0.3342(5) 0.0621(4) 0.045(2) Uani 1 1 d . . .
H67 H 0.3005 0.2908 0.0244 0.053 Uiso 1 1 calc R . .
C68 C -0.0423(8) 0.5706(6) 0.4761(5) 0.060(3) Uani 1 1 d . . .
H68A H -0.0382 0.6063 0.5168 0.071 Uiso 1 1 calc R . .
H68B H -0.0720 0.5998 0.4391 0.071 Uiso 1 1 calc R . .
C69 C -0.1156(8) 0.4791(7) 0.4683(6) 0.073(3) Uani 1 1 d . . .
H69A H -0.1257 0.4455 0.4254 0.088 Uiso 1 1 calc R . .
H69B H -0.1886 0.4813 0.4693 0.088 Uiso 1 1 calc R . .
C70 C 0.3113(7) 0.6899(6) 0.4328(5) 0.050(2) Uani 1 1 d . . .
H70 H 0.3851 0.6897 0.4417 0.060 Uiso 1 1 calc R . .
C71 C 0.2460(8) 0.6329(6) 0.4622(5) 0.058(3) Uani 1 1 d . . .
H71 H 0.2765 0.5963 0.4902 0.070 Uiso 1 1 calc R . .
C72 C 0.1352(7) 0.6281(6) 0.4515(4) 0.045(2) Uani 1 1 d . . .
C73 C 0.0987(8) 0.6869(7) 0.4093(5) 0.067(3) Uani 1 1 d . . .
H73 H 0.0251 0.6881 0.3994 0.081 Uiso 1 1 calc R . .
C74 C 0.1709(7) 0.7424(6) 0.3825(5) 0.054(2) Uani 1 1 d . . .
H74 H 0.1439 0.7811 0.3552 0.064 Uiso 1 1 calc R . .

loop_
_atom_site_aniso_label
_atom_site_aniso_U_11
_atom_site_aniso_U_22
_atom_site_aniso_U_33
_atom_site_aniso_U_23
_atom_site_aniso_U_13
_atom_site_aniso_U_12
Ni1 0.0206(5) 0.0278(5) 0.0190(5) 0.0096(4) 0.0056(4) 0.0053(4)
Ni2 0.0279(6) 0.0329(6) 0.0223(5) 0.0087(4) 0.0031(4) 0.0108(5)
Ni3 0.0439(7) 0.0288(6) 0.0327(6) 0.0073(4) 0.0098(5) 0.0115(5)
O1 0.053(4) 0.035(3) 0.034(3) 0.000(2) 0.023(3) -0.015(3)
O2 0.048(4) 0.041(3) 0.048(3) 0.024(3) 0.031(3) 0.028(3)
O3 0.046(3) 0.029(3) 0.020(2) 0.011(2) 0.014(2) 0.013(2)
O4 0.028(3) 0.031(3) 0.020(2) 0.009(2) 0.007(2) 0.008(2)
O5 0.036(3) 0.032(3) 0.063(4) 0.006(3) 0.022(3) 0.012(3)
O6 0.062(5) 0.132(7) 0.054(5) 0.036(5) 0.000(4) -0.017(5)
O8 0.107(7) 0.080(5) 0.056(5) 0.021(4) 0.037(5) -0.021(5)
O9 0.052(5) 0.048(4) 0.090(5) 0.010(4) 0.039(4) -0.004(4)
O10 0.042(4) 0.054(4) 0.046(4) 0.022(3) -0.003(3) -0.005(3)
O11 0.049(4) 0.045(3) 0.057(4) 0.020(3) 0.027(3) 0.030(3)
O12 0.057(4) 0.034(3) 0.034(3) 0.010(2) 0.018(3) 0.017(3)
O13 0.029(3) 0.036(3) 0.027(3) 0.008(2) 0.007(2) 0.011(2)
O14 0.052(4) 0.038(3) 0.054(4) 0.012(3) 0.028(3) 0.017(3)
O15 0.041(4) 0.037(3) 0.044(3) 0.014(3) 0.009(3) 0.006(3)
O19 0.028(3) 0.035(3) 0.023(3) 0.003(2) 0.006(2) 0.007(2)
O20 0.032(3) 0.035(3) 0.015(2) 0.007(2) 0.007(2) 0.008(2)
O21 0.037(3) 0.031(3) 0.029(3) 0.012(2) 0.015(2) 0.010(2)
O22 0.042(3) 0.033(3) 0.035(3) 0.010(2) 0.011(3) 0.016(3)
O23 0.034(3) 0.044(3) 0.026(3) 0.010(2) 0.006(2) 0.014(3)
O24 0.040(3) 0.051(3) 0.030(3) 0.011(2) 0.009(3) 0.025(3)
O25 0.039(3) 0.043(3) 0.036(3) 0.005(2) 0.012(3) 0.001(3)
O26 0.058(4) 0.057(4) 0.044(4) 0.010(3) 0.018(3) 0.002(3)
O27 0.045(4) 0.055(4) 0.030(3) 0.009(3) 0.006(3) 0.016(3)
N1 0.073(6) 0.045(5) 0.041(4) 0.015(4) -0.015(4) 0.000(4)
N2 0.063(5) 0.051(5) 0.025(4) 0.007(3) -0.004(4) 0.004(4)
N3 0.028(4) 0.034(4) 0.030(3) 0.010(3) 0.003(3) -0.002(3)
N4 0.026(4) 0.046(4) 0.028(4) 0.009(3) 0.002(3) 0.005(3)
N5 0.013(3) 0.031(3) 0.041(4) 0.025(3) 0.013(3) 0.010(3)
N6 0.026(4) 0.031(3) 0.025(3) 0.016(3) 0.010(3) 0.009(3)
N7 0.073(6) 0.023(4) 0.033(4) 0.005(3) 0.003(4) 0.013(4)
N8 0.082(6) 0.021(4) 0.029(4) 0.006(3) -0.003(4) 0.008(4)
N9 0.051(5) 0.036(4) 0.030(4) 0.009(3) 0.005(3) 0.007(4)
N10 0.057(5) 0.031(4) 0.035(4) 0.001(3) 0.006(4) 0.014(4)
N11 0.022(4) 0.089(6) 0.139(8) 0.089(6) 0.027(5) 0.024(4)
N12 0.037(4) 0.042(4) 0.033(4) 0.015(3) 0.008(3) 0.021(3)
C1 0.024(4) 0.033(4) 0.027(4) 0.006(3) 0.001(3) -0.002(4)
C2 0.029(4) 0.030(4) 0.025(4) 0.010(3) 0.009(3) 0.007(4)
C3 0.024(4) 0.029(4) 0.019(4) 0.007(3) 0.006(3) 0.006(3)
C4 0.016(4) 0.027(4) 0.022(4) 0.001(3) 0.002(3) -0.004(3)
C5 0.041(5) 0.039(5) 0.029(4) -0.002(4) 0.017(4) -0.005(4)
C6 0.026(5) 0.047(5) 0.041(5) 0.004(4) 0.019(4) -0.002(4)
C7 0.030(4) 0.022(4) 0.023(4) 0.006(3) 0.010(3) 0.005(3)
C8 0.028(5) 0.035(4) 0.020(4) 0.000(3) 0.008(3) 0.004(4)
C9 0.048(6) 0.041(5) 0.025(4) 0.006(3) 0.014(4) 0.018(4)
C10 0.041(5) 0.035(5) 0.038(5) 0.005(4) 0.013(4) -0.002(4)
C11 0.036(5) 0.035(5) 0.038(5) 0.012(4) 0.008(4) -0.001(4)
C12 0.055(6) 0.036(5) 0.039(5) 0.010(4) 0.023(5) 0.009(4)
C13 0.035(5) 0.048(5) 0.049(6) 0.007(4) 0.009(4) -0.007(4)
C14 0.054(6) 0.038(5) 0.035(5) 0.004(4) 0.012(4) 0.000(5)
C15 0.054(7) 0.061(6) 0.036(5) 0.024(5) 0.008(5) -0.006(5)
C16 0.061(7) 0.040(5) 0.046(6) 0.011(4) 0.031(5) 0.006(5)
C17 0.036(5) 0.032(5) 0.036(5) 0.014(4) 0.003(4) 0.000(4)
C18 0.036(5) 0.036(5) 0.034(4) 0.005(4) -0.007(4) 0.010(4)
C19 0.026(4) 0.031(4) 0.026(4) 0.010(3) -0.002(3) 0.009(4)
C20 0.020(4) 0.040(5) 0.024(4) 0.011(3) 0.000(3) 0.009(4)
C21 0.036(5) 0.045(5) 0.028(4) 0.000(4) 0.002(4) 0.008(4)
C22 0.028(5) 0.058(6) 0.043(5) 0.007(4) 0.013(4) 0.002(4)
C23 0.040(5) 0.028(4) 0.037(4) 0.003(3) 0.009(4) 0.010(4)
C24 0.036(5) 0.035(4) 0.024(4) 0.012(3) 0.011(4) 0.013(4)
C25 0.033(5) 0.039(5) 0.045(5) 0.010(4) 0.008(4) 0.006(4)
C26 0.027(5) 0.032(4) 0.048(5) 0.005(4) 0.007(4) 0.000(4)
C27 0.040(5) 0.043(5) 0.037(5) 0.009(4) 0.018(4) 0.011(4)
C28 0.082(8) 0.053(6) 0.035(5) 0.013(4) 0.011(5) -0.013(6)
C29 0.053(7) 0.062(7) 0.062(7) 0.022(5) 0.001(5) -0.027(5)
C30 0.055(7) 0.047(6) 0.067(7) 0.019(5) 0.010(5) -0.003(5)
C31 0.052(6) 0.043(5) 0.034(5) 0.014(4) 0.010(4) 0.010(5)
C37 0.049(6) 0.042(5) 0.031(5) 0.016(4) -0.001(4) 0.004(4)
C38 0.048(6) 0.045(5) 0.044(5) 0.020(4) 0.002(4) 0.012(5)
C39 0.057(6) 0.048(6) 0.028(5) 0.013(4) -0.001(4) 0.013(5)
C40 0.063(7) 0.044(5) 0.039(5) 0.006(4) -0.004(5) -0.003(5)
C41 0.056(6) 0.039(5) 0.025(4) 0.009(4) 0.000(4) 0.008(5)
C42 0.044(6) 0.048(5) 0.029(5) 0.015(4) -0.003(4) -0.007(4)
C43 0.061(7) 0.050(6) 0.038(5) 0.006(4) -0.003(5) -0.010(5)
C44 0.038(5) 0.055(6) 0.022(4) 0.012(4) 0.002(4) 0.012(4)
C45 0.051(6) 0.046(5) 0.032(5) 0.011(4) 0.002(4) 0.018(5)
C46 0.040(5) 0.042(5) 0.035(5) 0.008(4) 0.007(4) 0.014(4)
C47 0.020(4) 0.029(4) 0.039(4) 0.023(3) 0.010(3) 0.009(3)
C48 0.027(4) 0.036(4) 0.037(4) 0.022(3) 0.012(4) 0.013(4)
C49 0.027(5) 0.034(4) 0.055(5) 0.028(4) 0.015(4) 0.013(4)
C50 0.024(4) 0.040(5) 0.057(5) 0.026(4) 0.016(4) 0.017(4)
C51 0.022(4) 0.030(4) 0.031(4) 0.009(3) 0.007(3) 0.009(3)
C52 0.032(5) 0.038(5) 0.059(5) 0.033(4) 0.021(4) 0.020(4)
C53 0.031(5) 0.039(5) 0.045(5) 0.021(4) 0.018(4) 0.017(4)
C54 0.062(7) 0.037(5) 0.054(6) 0.010(4) 0.002(5) 0.014(5)
C55 0.108(9) 0.048(6) 0.039(5) 0.007(4) -0.010(5) 0.035(6)
C56 0.093(8) 0.031(5) 0.055(6) 0.005(4) -0.013(6) 0.020(5)
C57 0.072(7) 0.036(5) 0.038(5) -0.001(4) -0.003(5) 0.011(5)
C58 0.077(7) 0.042(5) 0.025(4) 0.008(4) 0.014(4) 0.027(5)
C59 0.068(7) 0.035(5) 0.031(4) 0.004(4) 0.010(4) 0.019(5)
C60 0.050(6) 0.027(4) 0.037(5) 0.004(3) 0.012(4) 0.016(4)
C61 0.058(6) 0.040(5) 0.035(5) 0.014(4) 0.004(4) 0.013(5)
C62 0.063(6) 0.033(5) 0.037(5) -0.006(4) -0.001(4) 0.017(5)
C63 0.066(6) 0.032(5) 0.034(5) 0.009(4) 0.015(4) 0.016(4)
C64 0.075(7) 0.033(5) 0.026(4) 0.006(3) 0.004(4) 0.014(5)
C65 0.055(6) 0.028(4) 0.033(4) 0.007(3) 0.006(4) 0.014(4)
C66 0.053(6) 0.036(5) 0.029(4) 0.004(4) -0.008(4) 0.011(4)
C67 0.061(6) 0.029(4) 0.031(4) 0.003(3) -0.003(4) 0.014(4)
C68 0.051(6) 0.059(6) 0.080(7) 0.040(5) 0.019(5) 0.030(5)
C69 0.030(6) 0.079(7) 0.114(9) 0.069(7) 0.018(6) 0.015(5)
C70 0.030(5) 0.058(6) 0.075(6) 0.039(5) 0.020(5) 0.023(5)
C71 0.041(6) 0.061(6) 0.087(7) 0.051(6) 0.021(5) 0.027(5)
C72 0.019(5) 0.041(5) 0.071(6) 0.030(4) 0.008(4) 0.006(4)
C73 0.035(6) 0.086(7) 0.098(8) 0.072(7) 0.023(6) 0.031(5)
C74 0.038(6) 0.057(6) 0.071(6) 0.041(5) 0.010(5) 0.022(5)

loop_
_atom_type_symbol
_atom_type_description
_atom_type_scat_dispersion_real
_atom_type_scat_dispersion_imag
_atom_type_scat_source
C C 0.0033 0.0016 'International Tables Vol C Tables 4.2.6.8 and 6.1.1.4'
H H 0.0000 0.0000 'International Tables Vol C Tables 4.2.6.8 and 6.1.1.4'
N N 0.0061 0.0033 'International Tables Vol C Tables 4.2.6.8 and 6.1.1.4'
O O 0.0106 0.0060 'International Tables Vol C Tables 4.2.6.8 and 6.1.1.4'
Ni Ni 0.3393 1.1124 'International Tables Vol C Tables 4.2.6.8 and 6.1.1.4'

loop_
_geom_angle_atom_site_label_1
_geom_angle_atom_site_label_2
_geom_angle_atom_site_label_3
_geom_angle
_geom_angle_site_symmetry_1
_geom_angle_site_symmetry_3
O4 Ni1 O20 85.35(18) . .
O4 Ni1 N3 92.9(2) . .
O20 Ni1 N3 176.3(2) . .
O4 Ni1 N6 172.7(2) . .
O20 Ni1 N6 88.6(2) . .
N3 Ni1 N6 93.0(2) . .
O4 Ni1 O21 84.40(19) . .
O20 Ni1 O21 87.30(18) . .
N3 Ni1 O21 89.3(2) . .
N6 Ni1 O21 91.3(2) . .
O4 Ni1 O19 88.43(18) . .
O20 Ni1 O19 86.36(18) . .
N3 Ni1 O19 96.9(2) . .
N6 Ni1 O19 95.3(2) . .
O21 Ni1 O19 170.79(19) . .
O13 Ni2 N12 170.0(2) . .
O13 Ni2 N4 93.1(2) . .
N12 Ni2 N4 94.1(3) . .
O13 Ni2 O22 92.1(2) . .
N12 Ni2 O22 94.9(2) . .
N4 Ni2 O22 89.5(2) . .
O13 Ni2 O23 83.58(19) . .
N12 Ni2 O23 89.4(2) . .
N4 Ni2 O23 176.4(2) . .
O22 Ni2 O23 89.29(19) . .
O13 Ni2 O24 81.7(2) . .
N12 Ni2 O24 90.8(2) . .
N4 Ni2 O24 94.6(2) . .
O22 Ni2 O24 172.8(2) . .
O23 Ni2 O24 86.35(19) . .
O27 Ni3 O15 92.5(2) . .
O27 Ni3 O25 175.6(2) . .
O15 Ni3 O25 91.2(2) . .
O27 Ni3 N9 89.3(2) . .
O15 Ni3 N9 89.0(2) . .
O25 Ni3 N9 88.3(2) . .
O27 Ni3 N10 89.6(2) . 1_565
O15 Ni3 N10 88.5(2) . 1_565
O25 Ni3 N10 93.0(2) . 1_565
N9 Ni3 N10 177.2(3) . 1_565
O27 Ni3 O26 89.1(2) . .
O15 Ni3 O26 178.1(2) . .
O25 Ni3 O26 87.2(2) . .
N9 Ni3 O26 90.0(3) . .
N10 Ni3 O26 92.5(3) 1_565 .
C9 O1 C1 122.5(6) . .
C8 O4 Ni1 130.7(4) . .
C25 O10 C17 116.1(6) . .
C24 O13 Ni2 130.2(5) . .
C31 O15 Ni3 128.8(5) . .
C39 N1 C33A 124.6(9) . .
C39 N1 C36A 122.8(9) . .
C33A N1 C36A 104.4(10) . .
C39 N1 C33B 119.8(11) . .
C33A N1 C33B 25.2(10) . .
C36A N1 C33B 117.1(12) . .
C39 N1 C36B 119.1(13) . .
C33A N1 C36B 116.3(13) . .
C36A N1 C36B 32.7(12) . .
C33B N1 C36B 114.1(15) . .
C44 N2 C34B 123.3(10) . .
C44 N2 C34A 121.3(8) . .
C34B N2 C34A 29.8(8) . .
C44 N2 C35B 121.0(10) . .
C34B N2 C35B 114.9(12) . .
C34A N2 C35B 113.6(11) . .
C44 N2 C35A 119.6(9) . .
C34B N2 C35A 115.7(11) . .
C34A N2 C35A 103.1(11) . .
C35B N2 C35A 21.7(11) . .
C41 N3 C37 114.6(6) . .
C41 N3 Ni1 121.5(5) . .
C37 N3 Ni1 123.8(5) . .
C46 N4 C42 114.9(7) . .
C46 N4 Ni2 122.3(5) . .
C42 N4 Ni2 122.6(5) . .
C51 N5 C47 120.9(5) . .
C51 N5 C48 120.6(5) . 2_574
C47 N5 C48 112.7(5) . 2_574
C53 N6 C49 114.6(6) . .
C53 N6 Ni1 121.4(5) . .
C49 N6 Ni1 123.8(4) . .
C60 N7 C57 120.3(6) . .
C60 N7 C54 118.3(6) . .
C57 N7 C54 112.0(6) . .
C65 N8 C56 120.4(7) . .
C65 N8 C55 119.4(7) . .
C56 N8 C55 111.7(7) . .
C62 N9 C58 114.2(7) . .
C62 N9 Ni3 122.2(5) . .
C58 N9 Ni3 123.4(5) . .
C63 N10 C67 116.3(6) . .
C63 N10 Ni3 120.0(5) . 1_545
C67 N10 Ni3 122.0(5) . 1_545
C72 N11 C68 122.8(7) . .
C72 N11 C69 122.7(7) . 2_566
C68 N11 C69 111.3(7) . 2_566
C70 N12 C74 114.0(7) . .
C70 N12 Ni2 119.6(6) . .
C74 N12 Ni2 126.1(5) . .
C6 C1 C2 121.8(7) . .
C6 C1 O1 123.6(7) . .
C2 C1 O1 114.2(6) . .
C1 C2 C3 119.7(7) . .
C2 C3 C4 120.0(6) . .
C2 C3 C7 120.0(6) . .
C4 C3 C7 119.9(6) . .
C5 C4 C3 118.8(6) . .
C5 C4 C8 120.8(6) . .
C3 C4 C8 120.3(6) . .
C4 C5 C6 121.8(7) . .
C1 C6 C5 117.9(7) . .
O3 C7 O2 124.1(6) . .
O3 C7 C3 117.4(6) . .
O2 C7 C3 118.4(6) . .
O5 C8 O4 125.5(7) . .
O5 C8 C4 120.0(7) . .
O4 C8 C4 114.5(6) . .
C10 C9 O1 126.4(8) . .
C10 C9 C14 119.3(7) . .
O1 C9 C14 114.0(7) . .
C11 C10 C9 122.9(8) . .
C10 C11 C12 118.9(7) . .
C10 C11 C15 116.0(7) . .
C12 C11 C15 125.1(7) . .
C13 C12 C11 117.8(7) . .
C13 C12 C16 111.6(8) . .
C11 C12 C16 130.6(8) . .
C12 C13 C14 122.5(8) . .
C9 C14 C13 118.6(8) . .
O6 C15 O7B 119.4(11) . .
O6 C15 O7A 122.1(10) . .
O7B C15 O7A 29.5(8) . .
O6 C15 C11 116.6(7) . .
O7B C15 C11 121.9(11) . .
O7A C15 C11 118.8(10) . .
O9 C16 O8 120.6(8) . .
O9 C16 C12 119.9(8) . .
O8 C16 C12 119.5(9) . .
C22 C17 C18 122.7(8) . .
C22 C17 O10 120.4(8) . .
C18 C17 O10 116.9(7) . .
C17 C18 C19 119.0(7) . .
C18 C19 C20 119.4(7) . .
C18 C19 C23 119.0(7) . .
C20 C19 C23 121.3(6) . .
C21 C20 C19 118.5(7) . .
C21 C20 C24 120.5(7) . .
C19 C20 C24 120.9(7) . .
C20 C21 C22 121.1(8) . .
C17 C22 C21 119.2(8) . .
O11 C23 O12 124.9(7) . .
O11 C23 C19 119.0(6) . .
O12 C23 C19 116.0(6) . .
O13 C24 O14 125.1(7) . .
O13 C24 C20 117.0(6) . .
O14 C24 C20 117.8(7) . .
C30 C25 O10 117.6(8) . .
C30 C25 C26 121.9(8) . .
O10 C25 C26 120.5(7) . .
C27 C26 C25 120.4(8) . .
C26 C27 C28 118.6(8) . .
C26 C27 C31 112.7(7) . .
C28 C27 C31 128.8(7) . .
C27 C28 C29 117.8(8) . .
C27 C28 C32A 130.0(11) . .
C29 C28 C32A 110.5(11) . .
C27 C28 C32B 122.4(13) . .
C29 C28 C32B 117.2(12) . .
C32A C28 C32B 29.2(9) . .
C30 C29 C28 122.6(9) . .
C25 C30 C29 118.7(9) . .
O15 C31 O16B 122.6(10) . .
O15 C31 O16A 121.3(9) . .
O16B C31 O16A 30.0(7) . .
O15 C31 C27 117.9(6) . .
O16B C31 C27 115.5(10) . .
O16A C31 C27 119.6(8) . .
O18A C32A O17A 115.6(17) . .
O18A C32A C28 126.5(17) . .
O17A C32A C28 117.9(16) . .
O18B C32B O17B 113(2) . .
O18B C32B C28 118(2) . .
O17B C32B C28 129(2) . .
N1 C33A C34A 102.6(11) . .
N2 C34A C33A 102.8(12) . .
N2 C35A C36A 100.2(11) . .
N1 C36A C35A 102.1(12) . .
C34B C33B N1 113.1(18) . .
C33B C34B N2 121.6(17) . .
C36B C35B N2 118(2) . .
C35B C36B N1 119(2) . .
C38 C37 N3 124.1(8) . .
C37 C38 C39 121.1(8) . .
N1 C39 C40 121.7(8) . .
N1 C39 C38 123.8(8) . .
C40 C39 C38 114.4(7) . .
C41 C40 C39 121.7(8) . .
N3 C41 C40 124.0(8) . .
C43 C42 N4 124.2(8) . .
C42 C43 C44 121.5(8) . .
N2 C44 C43 122.5(8) . .
N2 C44 C45 122.7(7) . .
C43 C44 C45 114.8(7) . .
C46 C45 C44 120.1(8) . .
N4 C46 C45 124.4(8) . .
N5 C47 C48 110.9(6) . .
N5 C48 C47 110.4(6) 2_574 .
N6 C49 C50 124.2(6) . .
C49 C50 C51 121.2(7) . .
N5 C51 C52 121.5(6) . .
N5 C51 C50 124.0(6) . .
C52 C51 C50 114.5(7) . .
C53 C52 C51 120.9(6) . .
N6 C53 C52 124.5(7) . .
N7 C54 C55 111.2(8) . .
N8 C55 C54 111.4(8) . .
N8 C56 C57 112.9(8) . .
N7 C57 C56 113.5(7) . .
N9 C58 C59 124.6(7) . .
C58 C59 C60 120.2(7) . .
N7 C60 C61 122.1(7) . .
N7 C60 C59 122.7(7) . .
C61 C60 C59 115.1(7) . .
C62 C61 C60 119.5(7) . .
N9 C62 C61 125.7(8) . .
N10 C63 C64 123.6(7) . .
C63 C64 C65 121.1(8) . .
N8 C65 C64 123.3(7) . .
N8 C65 C66 121.5(7) . .
C64 C65 C66 115.2(7) . .
C67 C66 C65 119.3(7) . .
N10 C67 C66 124.5(7) . .
C69 C68 N11 110.4(8) . .
C68 C69 N11 111.2(9) . 2_566
N12 C70 C71 125.2(8) . .
C70 C71 C72 121.3(7) . .
N11 C72 C71 121.1(7) . .
N11 C72 C73 124.5(8) . .
C71 C72 C73 114.4(8) . .
C74 C73 C72 120.0(8) . .
N12 C74 C73 125.0(7) . .

loop_
_geom_bond_atom_site_label_1
_geom_bond_atom_site_label_2
_geom_bond_distance
_geom_bond_site_symmetry_2
Ni1 O4 2.034(5) .
Ni1 O20 2.053(4) .
Ni1 N3 2.054(6) .
Ni1 N6 2.064(6) .
Ni1 O21 2.131(5) .
Ni1 O19 2.184(5) .
Ni2 O13 2.035(5) .
Ni2 N12 2.049(7) .
Ni2 N4 2.079(6) .
Ni2 O22 2.097(5) .
Ni2 O23 2.107(5) .
Ni2 O24 2.147(5) .
Ni3 O27 2.071(5) .
Ni3 O15 2.075(6) .
Ni3 O25 2.078(5) .
Ni3 N9 2.086(6) .
Ni3 N10 2.101(6) 1_565
Ni3 O26 2.119(6) .
O1 C9 1.383(9) .
O1 C1 1.391(9) .
O2 C7 1.267(8) .
O3 C7 1.249(8) .
O4 C8 1.279(8) .
O5 C8 1.236(8) .
O6 C15 1.247(11) .
O7A C15 1.282(12) .
O7B C15 1.265(13) .
O8 C16 1.279(11) .
O9 C16 1.215(11) .
O10 C25 1.375(9) .
O10 C17 1.407(9) .
O11 C23 1.253(9) .
O12 C23 1.259(9) .
O13 C24 1.261(9) .
O14 C24 1.270(9) .
O15 C31 1.251(9) .
O16A C31 1.296(10) .
O16B C31 1.278(12) .
O17A C32A 1.27(2) .
O17B C32B 1.24(3) .
O18A C32A 1.19(2) .
O18B C32B 1.24(3) .
N1 C39 1.383(10) .
N1 C33A 1.454(15) .
N1 C36A 1.464(17) .
N1 C33B 1.49(2) .
N1 C36B 1.51(3) .
N2 C44 1.385(9) .
N2 C34B 1.45(2) .
N2 C34A 1.476(17) .
N2 C35B 1.48(2) .
N2 C35A 1.490(18) .
N3 C41 1.330(10) .
N3 C37 1.364(9) .
N4 C46 1.326(9) .
N4 C42 1.357(10) .
N5 C51 1.370(9) .
N5 C47 1.449(8) .
N5 C48 1.473(8) 2_574
N6 C53 1.345(8) .
N6 C49 1.347(9) .
N7 C60 1.383(9) .
N7 C57 1.444(10) .
N7 C54 1.454(11) .
N8 C65 1.378(9) .
N8 C56 1.446(11) .
N8 C55 1.465(10) .
N9 C62 1.329(10) .
N9 C58 1.332(10) .
N10 C63 1.323(10) .
N10 C67 1.333(9) .
N10 Ni3 2.101(6) 1_545
N11 C72 1.336(10) .
N11 C68 1.462(11) .
N11 C69 1.472(10) 2_566
N12 C70 1.318(9) .
N12 C74 1.346(10) .
C1 C6 1.369(10) .
C1 C2 1.382(10) .
C2 C3 1.391(10) .
C3 C4 1.395(9) .
C3 C7 1.513(9) .
C4 C5 1.381(10) .
C4 C8 1.505(10) .
C5 C6 1.405(11) .
C9 C10 1.379(11) .
C9 C14 1.397(12) .
C10 C11 1.374(11) .
C11 C12 1.433(12) .
C11 C15 1.523(11) .
C12 C13 1.385(11) .
C12 C16 1.525(11) .
C13 C14 1.401(11) .
C17 C22 1.344(11) .
C17 C18 1.363(11) .
C18 C19 1.403(11) .
C19 C20 1.410(10) .
C19 C23 1.516(11) .
C20 C21 1.380(11) .
C20 C24 1.484(11) .
C21 C22 1.389(11) .
C25 C30 1.334(12) .
C25 C26 1.396(11) .
C26 C27 1.391(11) .
C27 C28 1.400(12) .
C27 C31 1.520(11) .
C28 C29 1.414(13) .
C28 C32A 1.50(2) .
C28 C32B 1.54(3) .
C29 C30 1.365(12) .
C33A C34A 1.65(2) .
C35A C36A 1.70(2) .
C33B C34B 1.38(3) .
C35B C36B 1.33(3) .
C37 C38 1.352(11) .
C38 C39 1.389(12) .
C39 C40 1.388(11) .
C40 C41 1.360(11) .
C42 C43 1.342(11) .
C43 C44 1.386(11) .
C44 C45 1.400(11) .
C45 C46 1.374(11) .
C47 C48 1.530(10) .
C48 N5 1.473(8) 2_574
C49 C50 1.363(10) .
C50 C51 1.397(9) .
C51 C52 1.390(10) .
C52 C53 1.367(10) .
C54 C55 1.490(12) .
C56 C57 1.501(11) .
C58 C59 1.364(10) .
C59 C60 1.394(10) .
C60 C61 1.390(11) .
C61 C62 1.360(11) .
C63 C64 1.370(10) .
C64 C65 1.385(10) .
C65 C66 1.414(10) .
C66 C67 1.368(10) .
C68 C69 1.429(13) .
C69 N11 1.472(10) 2_566
C70 C71 1.356(11) .
C71 C72 1.380(11) .
C72 C73 1.398(10) .
C73 C74 1.363(12) .
